data_4065440
loop_
_publ_author_name
'Fasulo, Meg E.'
'Glaser, Paul B.'
'Tilley, T. Don'

_publ_section_title
;
 Cp*(PiPr3)RuOTf: A Reagent for Access to Ruthenium Silylene Complexes
;
_journal_issue 20
_journal_name_full Organometallics
_journal_page_first 5524
_journal_paper_doi 10.1021/om200795x
_journal_volume 30
_journal_year 2011
_chemical_formula_sum 'C32 H46 F3 O3 P Ru S Si'
_chemical_formula_weight 727.89
_chemical_name_systematic
; 
 ? 
;
_space_group_IT_number 14
_symmetry_cell_setting monoclinic
_symmetry_space_group_name_Hall '-P 2yn'
_symmetry_space_group_name_H-M 'P 1 21/n 1'
_atom_sites_solution_hydrogens geom
_atom_sites_solution_primary direct
_atom_sites_solution_secondary difmap
_audit_creation_method SHELXL-97
_cell_angle_alpha 90.00
_cell_angle_beta 94.721(5)
_cell_angle_gamma 90.00
_cell_formula_units_Z 4
_cell_length_a 13.379(5)
_cell_length_b 15.329(6)
_cell_length_c 16.376(7)
_cell_measurement_reflns_used 9625
_cell_measurement_temperature 133(2)
_cell_measurement_theta_max 25.443
_cell_measurement_theta_min 2.444
_cell_volume 3347(2)
_computing_cell_refinement 'Bruker APEX2 v. 2009.1'
_computing_data_collection 'Bruker APEX2 v. 2009.1'
_computing_data_reduction 'Bruker APEX2 v. 2009.1'
_computing_molecular_graphics ORTEP-32
_computing_publication_material CIFTAB
_computing_structure_refinement 'SHELXL-97 (Sheldrick, 2008)'
_computing_structure_solution 'SHELXS-97 (Sheldrick, 2008)'
_diffrn_ambient_temperature 133(2)
_diffrn_detector_area_resol_mean 8.366
_diffrn_measured_fraction_theta_full 0.993
_diffrn_measured_fraction_theta_max 0.993
_diffrn_measurement_device_type 'Bruker APEX-I CCD'
_diffrn_measurement_method '\w and \f scans'
_diffrn_radiation_monochromator graphite
_diffrn_radiation_source 'fine-focus sealed tube'
_diffrn_radiation_type MoK\a
_diffrn_radiation_wavelength 0.71073
_diffrn_reflns_av_R_equivalents 0.0447
_diffrn_reflns_av_sigmaI/netI 0.0215
_diffrn_reflns_limit_h_max 16
_diffrn_reflns_limit_h_min -16
_diffrn_reflns_limit_k_max 18
_diffrn_reflns_limit_k_min -18
_diffrn_reflns_limit_l_max 19
_diffrn_reflns_limit_l_min -19
_diffrn_reflns_number 68219
_diffrn_reflns_theta_full 25.44
_diffrn_reflns_theta_max 25.44
_diffrn_reflns_theta_min 1.82
_exptl_absorpt_coefficient_mu 0.662
_exptl_absorpt_correction_T_max 0.9056
_exptl_absorpt_correction_T_min 0.8330
_exptl_absorpt_correction_type multi-scan
_exptl_absorpt_process_details SADABS
_exptl_crystal_colour yellow
_exptl_crystal_density_diffrn 1.444
_exptl_crystal_density_method 'not measured'
_exptl_crystal_description block
_exptl_crystal_F_000 1512
_exptl_crystal_size_max 0.30
_exptl_crystal_size_mid 0.20
_exptl_crystal_size_min 0.16
_refine_diff_density_max 0.505
_refine_diff_density_min -0.355
_refine_diff_density_rms 0.058
_refine_ls_extinction_method none
_refine_ls_goodness_of_fit_ref 1.111
_refine_ls_hydrogen_treatment mixed
_refine_ls_matrix_type full
_refine_ls_number_parameters 398
_refine_ls_number_reflns 6153
_refine_ls_number_restraints 0
_refine_ls_restrained_S_all 1.111
_refine_ls_R_factor_all 0.0305
_refine_ls_R_factor_gt 0.0261
_refine_ls_shift/su_max 0.001
_refine_ls_shift/su_mean 0.000
_refine_ls_structure_factor_coef Fsqd
_refine_ls_weighting_details 'calc w=1/[\s^2^(Fo^2^)+(0.0203P)^2^+3.0836P] where P=(Fo^2^+2Fc^2^)/3'
_refine_ls_weighting_scheme calc
_refine_ls_wR_factor_gt 0.0593
_refine_ls_wR_factor_ref 0.0626
_reflns_number_gt 5508
_reflns_number_total 6153
_reflns_threshold_expression >2sigma(I)
_cod_data_source_file om200795x_si_001.cif
_cod_data_source_block shelxlb
_cod_original_sg_symbol_H-M 'P 21/n'
_cod_original_formula_sum 'C32 H46 F3 O3 P Ru S1 Si1'
_cod_database_code 4065440

loop_
_symmetry_equiv_pos_as_xyz
'x, y, z'
'-x+1/2, y+1/2, -z+1/2'
'-x, -y, -z'
'x-1/2, -y-1/2, z-1/2'

loop_
_atom_site_label
_atom_site_type_symbol
_atom_site_fract_x
_atom_site_fract_y
_atom_site_fract_z
_atom_site_U_iso_or_equiv
_atom_site_adp_type
_atom_site_occupancy
_atom_site_symmetry_multiplicity
_atom_site_calc_flag
_atom_site_refinement_flags
C1 C 0.85809(16) 0.36245(14) 0.09018(13) 0.0258(5) Uani 1 1 d .
C2 C 0.94696(17) 0.33506(15) 0.05383(13) 0.0278(5) Uani 1 1 d .
C3 C 1.02600(16) 0.39434(14) 0.08117(13) 0.0258(5) Uani 1 1 d .
C4 C 0.98762(16) 0.45486(13) 0.13626(13) 0.0249(4) Uani 1 1 d .
C5 C 0.88283(16) 0.43623(14) 0.14091(13) 0.0247(4) Uani 1 1 d .
C6 C 0.75393(18) 0.32916(17) 0.06692(16) 0.0378(6) Uani 1 1 d .
H6A H 0.7109 0.3420 0.1110 0.057 Uiso 1 1 calc R
H6B H 0.7562 0.2660 0.0582 0.057 Uiso 1 1 calc R
H6C H 0.7268 0.3578 0.0164 0.057 Uiso 1 1 calc R
C7 C 0.9499(2) 0.26968(17) -0.01436(15) 0.0411(6) Uani 1 1 d .
H7A H 0.9092 0.2188 -0.0024 0.062 Uiso 1 1 calc R
H7B H 1.0193 0.2514 -0.0192 0.062 Uiso 1 1 calc R
H7C H 0.9229 0.2963 -0.0660 0.062 Uiso 1 1 calc R
C8 C 1.12457(18) 0.40322(17) 0.04348(16) 0.0376(6) Uani 1 1 d .
H8A H 1.1155 0.4402 -0.0054 0.056 Uiso 1 1 calc R
H8B H 1.1480 0.3454 0.0281 0.056 Uiso 1 1 calc R
H8C H 1.1742 0.4298 0.0833 0.056 Uiso 1 1 calc R
C9 C 1.04094(19) 0.53244(15) 0.17454(17) 0.0371(6) Uani 1 1 d .
H9A H 1.1133 0.5261 0.1706 0.056 Uiso 1 1 calc R
H9B H 1.0273 0.5364 0.2323 0.056 Uiso 1 1 calc R
H9C H 1.0172 0.5855 0.1458 0.056 Uiso 1 1 calc R
C10 C 0.81007(17) 0.49657(16) 0.17810(15) 0.0338(5) Uani 1 1 d .
H10A H 0.7924 0.5445 0.1400 0.051 Uiso 1 1 calc R
H10B H 0.8412 0.5203 0.2297 0.051 Uiso 1 1 calc R
H10C H 0.7494 0.4642 0.1888 0.051 Uiso 1 1 calc R
C11 C 1.15596(17) 0.17467(15) 0.13576(14) 0.0300(5) Uani 1 1 d .
H11 H 1.1601 0.2233 0.0955 0.036 Uiso 1 1 calc R
C12 C 1.0841(2) 0.10732(17) 0.09355(16) 0.0455(7) Uani 1 1 d .
H12A H 1.1002 0.0993 0.0367 0.068 Uiso 1 1 calc R
H12B H 1.0149 0.1281 0.0943 0.068 Uiso 1 1 calc R
H12C H 1.0914 0.0516 0.1227 0.068 Uiso 1 1 calc R
C13 C 1.26221(19) 0.13607(19) 0.14792(17) 0.0457(7) Uani 1 1 d .
H13A H 1.2623 0.0864 0.1856 0.069 Uiso 1 1 calc R
H13B H 1.3088 0.1807 0.1708 0.069 Uiso 1 1 calc R
H13C H 1.2832 0.1164 0.0950 0.069 Uiso 1 1 calc R
C14 C 1.21220(16) 0.27668(15) 0.28373(15) 0.0301(5) Uani 1 1 d .
H14 H 1.2666 0.2319 0.2909 0.036 Uiso 1 1 calc R
C15 C 1.25180(18) 0.35192(16) 0.23421(19) 0.0437(7) Uani 1 1 d .
H15A H 1.2009 0.3979 0.2276 0.066 Uiso 1 1 calc R
H15B H 1.2670 0.3306 0.1802 0.066 Uiso 1 1 calc R
H15C H 1.3129 0.3755 0.2632 0.066 Uiso 1 1 calc R
C16 C 1.1911(2) 0.30865(17) 0.36902(16) 0.0418(6) Uani 1 1 d .
H16A H 1.2526 0.3331 0.3967 0.063 Uiso 1 1 calc R
H16B H 1.1681 0.2596 0.4011 0.063 Uiso 1 1 calc R
H16C H 1.1390 0.3537 0.3640 0.063 Uiso 1 1 calc R
C17 C 1.07629(16) 0.13398(13) 0.29902(13) 0.0251(5) Uani 1 1 d .
H17 H 1.0558 0.1643 0.3491 0.030 Uiso 1 1 calc R
C18 C 0.98795(19) 0.07417(15) 0.27262(16) 0.0382(6) Uani 1 1 d .
H18A H 1.0071 0.0345 0.2297 0.057 Uiso 1 1 calc R
H18B H 0.9305 0.1095 0.2514 0.057 Uiso 1 1 calc R
H18C H 0.9696 0.0402 0.3198 0.057 Uiso 1 1 calc R
C19 C 1.16751(18) 0.07810(15) 0.32994(16) 0.0360(6) Uani 1 1 d .
H19A H 1.1501 0.0424 0.3763 0.054 Uiso 1 1 calc R
H19B H 1.2239 0.1164 0.3475 0.054 Uiso 1 1 calc R
H19C H 1.1864 0.0400 0.2857 0.054 Uiso 1 1 calc R
C20 C 0.73193(15) 0.28331(14) 0.28094(13) 0.0229(4) Uani 1 1 d .
C21 C 0.68570(17) 0.21661(14) 0.23398(14) 0.0282(5) Uani 1 1 d .
H21 H 0.7255 0.1745 0.2091 0.034 Uiso 1 1 calc R
C22 C 0.58157(17) 0.21135(15) 0.22337(15) 0.0338(5) Uani 1 1 d .
H22 H 0.5503 0.1663 0.1906 0.041 Uiso 1 1 calc R
C23 C 0.52363(17) 0.27215(16) 0.26079(17) 0.0383(6) Uani 1 1 d .
H23 H 0.4526 0.2680 0.2540 0.046 Uiso 1 1 calc R
C24 C 0.56807(17) 0.33903(15) 0.30807(16) 0.0333(5) Uani 1 1 d .
H24 H 0.5275 0.3799 0.3339 0.040 Uiso 1 1 calc R
C25 C 0.67247(15) 0.34619(14) 0.31761(13) 0.0240(4) Uani 1 1 d .
C26 C 0.73015(16) 0.41660(13) 0.36239(13) 0.0238(4) Uani 1 1 d .
C27 C 0.68807(18) 0.48670(14) 0.40152(14) 0.0310(5) Uani 1 1 d .
H27 H 0.6173 0.4914 0.4020 0.037 Uiso 1 1 calc R
C28 C 0.7500(2) 0.54956(15) 0.43975(15) 0.0384(6) Uani 1 1 d .
H28 H 0.7210 0.5969 0.4669 0.046 Uiso 1 1 calc R
C29 C 0.8535(2) 0.54464(15) 0.43916(15) 0.0374(6) Uani 1 1 d .
H29 H 0.8950 0.5885 0.4651 0.045 Uiso 1 1 calc R
C30 C 0.89572(18) 0.47455(15) 0.39992(14) 0.0304(5) Uani 1 1 d .
H30 H 0.9665 0.4706 0.3996 0.036 Uiso 1 1 calc R
C31 C 0.83546(16) 0.41047(13) 0.36135(13) 0.0236(4) Uani 1 1 d .
C32 C 0.92889(18) 0.12959(16) 0.50098(15) 0.0341(5) Uani 1 1 d .
O1 O 0.91159(11) 0.23724(10) 0.38082(9) 0.0276(3) Uani 1 1 d .
O2 O 0.96621(15) 0.29487(12) 0.51627(11) 0.0507(5) Uani 1 1 d .
O3 O 0.79109(13) 0.24878(11) 0.48490(11) 0.0398(4) Uani 1 1 d .
F1 F 1.02300(11) 0.11165(11) 0.48759(10) 0.0513(4) Uani 1 1 d .
F2 F 0.91974(13) 0.12092(10) 0.58112(9) 0.0515(4) Uani 1 1 d .
F3 F 0.86952(12) 0.07247(10) 0.46133(10) 0.0518(4) Uani 1 1 d .
Si1 Si 0.86864(4) 0.31206(4) 0.29989(3) 0.01955(12) Uani 1 1 d .
P1 P 1.10173(4) 0.22395(3) 0.22692(3) 0.02004(12) Uani 1 1 d .
Ru1 Ru 0.968613(11) 0.319299(10) 0.192462(10) 0.01783(6) Uani 1 1 d .
S1 S 0.89457(4) 0.24158(4) 0.47145(3) 0.02852(13) Uani 1 1 d .
H1 H 1.0084(19) 0.3536(17) 0.2786(16) 0.041(7) Uiso 1 1 d .
H2 H 0.913(2) 0.2325(18) 0.2001(17) 0.051(8) Uiso 1 1 d .

loop_
_atom_site_aniso_label
_atom_site_aniso_U_11
_atom_site_aniso_U_22
_atom_site_aniso_U_33
_atom_site_aniso_U_23
_atom_site_aniso_U_13
_atom_site_aniso_U_12
C1 0.0264(11) 0.0300(11) 0.0202(11) 0.0080(9) -0.0027(9) -0.0009(9)
C2 0.0342(12) 0.0325(11) 0.0166(11) 0.0064(9) 0.0014(9) 0.0019(9)
C3 0.0261(11) 0.0292(11) 0.0225(11) 0.0114(9) 0.0041(9) 0.0024(9)
C4 0.0248(11) 0.0232(10) 0.0265(11) 0.0090(9) -0.0001(9) 0.0002(8)
C5 0.0243(11) 0.0259(10) 0.0239(11) 0.0089(9) 0.0014(9) 0.0034(8)
C6 0.0286(13) 0.0502(15) 0.0327(14) 0.0108(12) -0.0088(10) -0.0083(11)
C7 0.0615(17) 0.0401(14) 0.0219(12) -0.0028(11) 0.0043(11) 0.0007(12)
C8 0.0325(13) 0.0450(14) 0.0373(14) 0.0162(12) 0.0159(11) 0.0038(11)
C9 0.0374(13) 0.0249(11) 0.0482(16) 0.0047(11) -0.0017(11) -0.0040(10)
C10 0.0332(13) 0.0362(13) 0.0329(13) 0.0102(11) 0.0074(10) 0.0128(10)
C11 0.0310(12) 0.0333(12) 0.0271(12) 0.0028(10) 0.0118(10) 0.0066(9)
C12 0.0600(18) 0.0415(14) 0.0364(15) -0.0130(12) 0.0117(13) 0.0034(13)
C13 0.0403(15) 0.0544(16) 0.0452(16) 0.0090(13) 0.0209(12) 0.0186(12)
C14 0.0207(11) 0.0294(11) 0.0387(14) 0.0062(10) -0.0058(9) 0.0013(9)
C15 0.0259(12) 0.0337(13) 0.069(2) 0.0136(13) -0.0077(12) -0.0077(10)
C16 0.0398(14) 0.0406(14) 0.0416(15) -0.0078(12) -0.0162(12) 0.0031(11)
C17 0.0274(11) 0.0234(10) 0.0254(11) 0.0042(9) 0.0074(9) 0.0037(9)
C18 0.0445(15) 0.0274(12) 0.0430(15) 0.0048(11) 0.0055(12) -0.0089(10)
C19 0.0393(14) 0.0310(12) 0.0390(14) 0.0122(11) 0.0101(11) 0.0115(10)
C20 0.0211(10) 0.0272(10) 0.0211(11) 0.0032(9) 0.0048(8) -0.0015(8)
C21 0.0301(12) 0.0270(11) 0.0280(12) 0.0018(9) 0.0048(9) -0.0034(9)
C22 0.0319(13) 0.0327(12) 0.0360(14) 0.0035(11) -0.0024(10) -0.0100(10)
C23 0.0207(12) 0.0411(14) 0.0527(16) 0.0108(12) -0.0006(11) -0.0044(10)
C24 0.0244(12) 0.0338(12) 0.0425(15) 0.0076(11) 0.0079(10) 0.0049(10)
C25 0.0232(11) 0.0257(10) 0.0235(11) 0.0069(9) 0.0045(9) 0.0024(8)
C26 0.0281(11) 0.0230(10) 0.0210(11) 0.0048(9) 0.0061(9) 0.0027(8)
C27 0.0370(13) 0.0309(11) 0.0260(12) 0.0039(10) 0.0087(10) 0.0090(10)
C28 0.0564(16) 0.0282(12) 0.0318(13) -0.0028(10) 0.0106(12) 0.0079(11)
C29 0.0563(16) 0.0279(12) 0.0278(13) -0.0032(10) 0.0012(11) -0.0051(11)
C30 0.0335(12) 0.0319(12) 0.0256(12) 0.0010(10) 0.0016(9) -0.0052(10)
C31 0.0276(11) 0.0242(10) 0.0195(11) 0.0023(9) 0.0051(8) -0.0001(8)
C32 0.0348(13) 0.0382(13) 0.0302(13) 0.0101(11) 0.0077(10) -0.0006(10)
O1 0.0304(8) 0.0340(8) 0.0195(8) 0.0056(7) 0.0075(6) 0.0066(7)
O2 0.0640(13) 0.0473(11) 0.0382(11) 0.0028(9) -0.0119(9) -0.0230(10)
O3 0.0387(10) 0.0456(10) 0.0381(10) 0.0081(8) 0.0210(8) 0.0080(8)
F1 0.0374(8) 0.0681(10) 0.0493(10) 0.0261(8) 0.0087(7) 0.0163(7)
F2 0.0707(11) 0.0560(10) 0.0294(8) 0.0185(7) 0.0126(7) 0.0043(8)
F3 0.0599(10) 0.0353(8) 0.0583(10) 0.0017(7) -0.0060(8) -0.0065(7)
Si1 0.0179(3) 0.0224(3) 0.0188(3) 0.0008(2) 0.0037(2) 0.0004(2)
P1 0.0190(3) 0.0208(2) 0.0206(3) 0.0018(2) 0.0032(2) 0.0017(2)
Ru1 0.01670(9) 0.02034(9) 0.01660(9) 0.00193(6) 0.00223(6) 0.00042(6)
S1 0.0328(3) 0.0320(3) 0.0214(3) 0.0037(2) 0.0061(2) -0.0030(2)

loop_
_atom_type_symbol
_atom_type_description
_atom_type_scat_dispersion_real
_atom_type_scat_dispersion_imag
_atom_type_scat_source
C C 0.0033 0.0016 'International Tables Vol C Tables 4.2.6.8 and 6.1.1.4'
H H 0.0000 0.0000 'International Tables Vol C Tables 4.2.6.8 and 6.1.1.4'
O O 0.0106 0.0060 'International Tables Vol C Tables 4.2.6.8 and 6.1.1.4'
F F 0.0171 0.0103 'International Tables Vol C Tables 4.2.6.8 and 6.1.1.4'
Si Si 0.0817 0.0704 'International Tables Vol C Tables 4.2.6.8 and 6.1.1.4'
P P 0.1023 0.0942 'International Tables Vol C Tables 4.2.6.8 and 6.1.1.4'
Ru Ru -1.2594 0.8363 'International Tables Vol C Tables 4.2.6.8 and 6.1.1.4'
S S 0.1246 0.1234 'International Tables Vol C Tables 4.2.6.8 and 6.1.1.4'

loop_
_geom_angle_atom_site_label_1
_geom_angle_atom_site_label_2
_geom_angle_atom_site_label_3
_geom_angle
C5 C1 C2 108.25(19)
C5 C1 C6 125.6(2)
C2 C1 C6 125.3(2)
C5 C1 Ru1 72.03(12)
C2 C1 Ru1 72.88(13)
C6 C1 Ru1 129.05(15)
C1 C2 C3 107.40(19)
C1 C2 C7 125.2(2)
C3 C2 C7 126.1(2)
C1 C2 Ru1 70.09(12)
C3 C2 Ru1 74.14(12)
C7 C2 Ru1 131.36(16)
C4 C3 C2 108.41(18)
C4 C3 C8 125.2(2)
C2 C3 C8 125.1(2)
C4 C3 Ru1 70.54(12)
C2 C3 Ru1 69.60(12)
C8 C3 Ru1 135.90(15)
C3 C4 C5 108.00(19)
C3 C4 C9 126.9(2)
C5 C4 C9 124.6(2)
C3 C4 Ru1 73.79(12)
C5 C4 Ru1 70.03(11)
C9 C4 Ru1 128.01(16)
C1 C5 C4 107.88(18)
C1 C5 C10 126.6(2)
C4 C5 C10 124.3(2)
C1 C5 Ru1 70.98(12)
C4 C5 Ru1 73.11(12)
C10 C5 Ru1 131.49(15)
C1 C6 H6A 109.5
C1 C6 H6B 109.5
H6A C6 H6B 109.5
C1 C6 H6C 109.5
H6A C6 H6C 109.5
H6B C6 H6C 109.5
C2 C7 H7A 109.5
C2 C7 H7B 109.5
H7A C7 H7B 109.5
C2 C7 H7C 109.5
H7A C7 H7C 109.5
H7B C7 H7C 109.5
C3 C8 H8A 109.5
C3 C8 H8B 109.5
H8A C8 H8B 109.5
C3 C8 H8C 109.5
H8A C8 H8C 109.5
H8B C8 H8C 109.5
C4 C9 H9A 109.5
C4 C9 H9B 109.5
H9A C9 H9B 109.5
C4 C9 H9C 109.5
H9A C9 H9C 109.5
H9B C9 H9C 109.5
C5 C10 H10A 109.5
C5 C10 H10B 109.5
H10A C10 H10B 109.5
C5 C10 H10C 109.5
H10A C10 H10C 109.5
H10B C10 H10C 109.5
C12 C11 C13 109.7(2)
C12 C11 P1 111.15(16)
C13 C11 P1 117.84(18)
C12 C11 H11 105.7
C13 C11 H11 105.7
P1 C11 H11 105.7
C11 C12 H12A 109.5
C11 C12 H12B 109.5
H12A C12 H12B 109.5
C11 C12 H12C 109.5
H12A C12 H12C 109.5
H12B C12 H12C 109.5
C11 C13 H13A 109.5
C11 C13 H13B 109.5
H13A C13 H13B 109.5
C11 C13 H13C 109.5
H13A C13 H13C 109.5
H13B C13 H13C 109.5
C16 C14 C15 109.9(2)
C16 C14 P1 113.35(16)
C15 C14 P1 110.93(17)
C16 C14 H14 107.5
C15 C14 H14 107.5
P1 C14 H14 107.5
C14 C15 H15A 109.5
C14 C15 H15B 109.5
H15A C15 H15B 109.5
C14 C15 H15C 109.5
H15A C15 H15C 109.5
H15B C15 H15C 109.5
C14 C16 H16A 109.5
C14 C16 H16B 109.5
H16A C16 H16B 109.5
C14 C16 H16C 109.5
H16A C16 H16C 109.5
H16B C16 H16C 109.5
C18 C17 C19 109.39(19)
C18 C17 P1 116.19(16)
C19 C17 P1 115.97(15)
C18 C17 H17 104.6
C19 C17 H17 104.6
P1 C17 H17 104.6
C17 C18 H18A 109.5
C17 C18 H18B 109.5
H18A C18 H18B 109.5
C17 C18 H18C 109.5
H18A C18 H18C 109.5
H18B C18 H18C 109.5
C17 C19 H19A 109.5
C17 C19 H19B 109.5
H19A C19 H19B 109.5
C17 C19 H19C 109.5
H19A C19 H19C 109.5
H19B C19 H19C 109.5
C21 C20 C25 119.65(19)
C21 C20 Si1 130.10(16)
C25 C20 Si1 110.08(15)
C22 C21 C20 120.4(2)
C22 C21 H21 119.8
C20 C21 H21 119.8
C23 C22 C21 119.7(2)
C23 C22 H22 120.1
C21 C22 H22 120.1
C22 C23 C24 120.9(2)
C22 C23 H23 119.6
C24 C23 H23 119.6
C23 C24 C25 119.9(2)
C23 C24 H24 120.0
C25 C24 H24 120.0
C24 C25 C20 119.4(2)
C24 C25 C26 125.9(2)
C20 C25 C26 114.66(18)
C27 C26 C31 119.8(2)
C27 C26 C25 125.1(2)
C31 C26 C25 115.07(18)
C28 C27 C26 119.7(2)
C28 C27 H27 120.2
C26 C27 H27 120.2
C27 C28 C29 121.2(2)
C27 C28 H28 119.4
C29 C28 H28 119.4
C28 C29 C30 119.2(2)
C28 C29 H29 120.4
C30 C29 H29 120.4
C31 C30 C29 120.8(2)
C31 C30 H30 119.6
C29 C30 H30 119.6
C30 C31 C26 119.29(19)
C30 C31 Si1 130.89(17)
C26 C31 Si1 109.76(15)
F3 C32 F1 108.9(2)
F3 C32 F2 108.55(19)
F1 C32 F2 107.9(2)
F3 C32 S1 111.41(17)
F1 C32 S1 111.83(16)
F2 C32 S1 108.16(17)
S1 O1 Si1 128.50(10)
O1 Si1 C20 102.59(8)
O1 Si1 C31 100.98(9)
C20 Si1 C31 90.40(9)
O1 Si1 Ru1 114.92(6)
C20 Si1 Ru1 120.26(7)
C31 Si1 Ru1 123.16(7)
C14 P1 C17 100.56(10)
C14 P1 C11 103.27(11)
C17 P1 C11 108.02(10)
C14 P1 Ru1 113.98(8)
C17 P1 Ru1 116.12(7)
C11 P1 Ru1 113.43(8)
C1 Ru1 C5 36.98(8)
C1 Ru1 C2 37.04(8)
C5 Ru1 C2 61.54(8)
C1 Ru1 C4 61.39(8)
C5 Ru1 C4 36.86(7)
C2 Ru1 C4 60.89(8)
C1 Ru1 Si1 101.34(6)
C5 Ru1 Si1 90.84(6)
C2 Ru1 Si1 137.20(6)
C4 Ru1 Si1 116.19(6)
C1 Ru1 P1 143.90(6)
C5 Ru1 P1 160.39(5)
C2 Ru1 P1 109.81(6)
C4 Ru1 P1 123.76(6)
Si1 Ru1 P1 105.36(3)
C1 Ru1 C3 60.72(8)
C5 Ru1 C3 60.44(7)
C2 Ru1 C3 36.27(8)
C4 Ru1 C3 35.66(8)
Si1 Ru1 C3 150.41(6)
P1 Ru1 C3 101.73(6)
C1 Ru1 H1 137.1(9)
C5 Ru1 H1 101.3(9)
C2 Ru1 H1 150.8(9)
C4 Ru1 H1 91.0(9)
Si1 Ru1 H1 60.0(9)
P1 Ru1 H1 78.2(9)
C3 Ru1 H1 115.5(9)
C1 Ru1 H2 91.3(10)
C5 Ru1 H2 118.9(10)
C2 Ru1 H2 98.7(10)
C4 Ru1 H2 152.6(10)
Si1 Ru1 H2 65.1(10)
P1 Ru1 H2 78.7(10)
C3 Ru1 H2 133.1(10)
H1 Ru1 H2 110.5(14)
O2 S1 O3 119.99(12)
O2 S1 O1 112.41(11)
O3 S1 O1 112.32(10)
O2 S1 C32 105.03(12)
O3 S1 C32 104.93(10)
O1 S1 C32 99.33(10)

loop_
_geom_bond_atom_site_label_1
_geom_bond_atom_site_label_2
_geom_bond_distance
C1 C5 1.426(3)
C1 C2 1.436(3)
C1 C6 1.503(3)
C1 Ru1 2.241(2)
C2 C3 1.438(3)
C2 C7 1.503(3)
C2 Ru1 2.278(2)
C3 C4 1.419(3)
C3 C8 1.507(3)
C3 Ru1 2.338(2)
C4 C5 1.439(3)
C4 C9 1.497(3)
C4 Ru1 2.295(2)
C5 C10 1.507(3)
C5 Ru1 2.255(2)
C6 H6A 0.9800
C6 H6B 0.9800
C6 H6C 0.9800
C7 H7A 0.9800
C7 H7B 0.9800
C7 H7C 0.9800
C8 H8A 0.9800
C8 H8B 0.9800
C8 H8C 0.9800
C9 H9A 0.9800
C9 H9B 0.9800
C9 H9C 0.9800
C10 H10A 0.9800
C10 H10B 0.9800
C10 H10C 0.9800
C11 C12 1.536(4)
C11 C13 1.537(3)
C11 P1 1.872(2)
C11 H11 1.0000
C12 H12A 0.9800
C12 H12B 0.9800
C12 H12C 0.9800
C13 H13A 0.9800
C13 H13B 0.9800
C13 H13C 0.9800
C14 C16 1.528(4)
C14 C15 1.529(3)
C14 P1 1.865(2)
C14 H14 1.0000
C15 H15A 0.9800
C15 H15B 0.9800
C15 H15C 0.9800
C16 H16A 0.9800
C16 H16B 0.9800
C16 H16C 0.9800
C17 C18 1.530(3)
C17 C19 1.542(3)
C17 P1 1.865(2)
C17 H17 1.0000
C18 H18A 0.9800
C18 H18B 0.9800
C18 H18C 0.9800
C19 H19A 0.9800
C19 H19B 0.9800
C19 H19C 0.9800
C20 C21 1.393(3)
C20 C25 1.414(3)
C20 Si1 1.882(2)
C21 C22 1.392(3)
C21 H21 0.9500
C22 C23 1.387(4)
C22 H22 0.9500
C23 C24 1.388(4)
C23 H23 0.9500
C24 C25 1.397(3)
C24 H24 0.9500
C25 C26 1.485(3)
C26 C27 1.393(3)
C26 C31 1.413(3)
C27 C28 1.386(4)
C27 H27 0.9500
C28 C29 1.387(4)
C28 H28 0.9500
C29 C30 1.395(3)
C29 H29 0.9500
C30 C31 1.389(3)
C30 H30 0.9500
C31 Si1 1.887(2)
C32 F3 1.317(3)
C32 F1 1.325(3)
C32 F2 1.335(3)
C32 S1 1.832(3)
O1 S1 1.5213(16)
O1 Si1 1.8101(16)
O2 S1 1.4174(19)
O3 S1 1.4239(18)
Si1 Ru1 2.2986(9)
P1 Ru1 2.3369(8)
Ru1 H1 1.56(3)
Ru1 H2 1.54(3)

loop_
_geom_torsion_atom_site_label_1
_geom_torsion_atom_site_label_2
_geom_torsion_atom_site_label_3
_geom_torsion_atom_site_label_4
_geom_torsion
C5 C1 C2 C3 -1.5(2)
C6 C1 C2 C3 168.6(2)
Ru1 C1 C2 C3 -65.28(15)
C5 C1 C2 C7 -169.0(2)
C6 C1 C2 C7 1.1(3)
Ru1 C1 C2 C7 127.2(2)
C5 C1 C2 Ru1 63.80(14)
C6 C1 C2 Ru1 -126.1(2)
C1 C2 C3 C4 2.5(2)
C7 C2 C3 C4 169.9(2)
Ru1 C2 C3 C4 -60.11(15)
C1 C2 C3 C8 -164.9(2)
C7 C2 C3 C8 2.5(4)
Ru1 C2 C3 C8 132.5(2)
C1 C2 C3 Ru1 62.61(14)
C7 C2 C3 Ru1 -130.0(2)
C2 C3 C4 C5 -2.6(2)
C8 C3 C4 C5 164.9(2)
Ru1 C3 C4 C5 -62.07(14)
C2 C3 C4 C9 -174.8(2)
C8 C3 C4 C9 -7.4(4)
Ru1 C3 C4 C9 125.7(2)
C2 C3 C4 Ru1 59.52(14)
C8 C3 C4 Ru1 -133.1(2)
C2 C1 C5 C4 -0.1(2)
C6 C1 C5 C4 -170.1(2)
Ru1 C1 C5 C4 64.27(14)
C2 C1 C5 C10 167.6(2)
C6 C1 C5 C10 -2.5(3)
Ru1 C1 C5 C10 -128.1(2)
C2 C1 C5 Ru1 -64.35(15)
C6 C1 C5 Ru1 125.6(2)
C3 C4 C5 C1 1.6(2)
C9 C4 C5 C1 174.1(2)
Ru1 C4 C5 C1 -62.89(14)
C3 C4 C5 C10 -166.4(2)
C9 C4 C5 C10 6.1(3)
Ru1 C4 C5 C10 129.1(2)
C3 C4 C5 Ru1 64.52(15)
C9 C4 C5 Ru1 -123.0(2)
C25 C20 C21 C22 -0.3(3)
Si1 C20 C21 C22 -175.03(17)
C20 C21 C22 C23 -0.9(3)
C21 C22 C23 C24 0.8(4)
C22 C23 C24 C25 0.7(4)
C23 C24 C25 C20 -2.0(3)
C23 C24 C25 C26 176.5(2)
C21 C20 C25 C24 1.8(3)
Si1 C20 C25 C24 177.48(17)
C21 C20 C25 C26 -176.89(19)
Si1 C20 C25 C26 -1.2(2)
C24 C25 C26 C27 -0.3(3)
C20 C25 C26 C27 178.3(2)
C24 C25 C26 C31 -178.3(2)
C20 C25 C26 C31 0.3(3)
C31 C26 C27 C28 -0.5(3)
C25 C26 C27 C28 -178.5(2)
C26 C27 C28 C29 0.7(4)
C27 C28 C29 C30 -0.6(4)
C28 C29 C30 C31 0.4(3)
C29 C30 C31 C26 -0.2(3)
C29 C30 C31 Si1 176.83(18)
C27 C26 C31 C30 0.3(3)
C25 C26 C31 C30 178.45(19)
C27 C26 C31 Si1 -177.33(16)
C25 C26 C31 Si1 0.8(2)
S1 O1 Si1 C20 -75.89(14)
S1 O1 Si1 C31 17.01(14)
S1 O1 Si1 Ru1 151.80(10)
C21 C20 Si1 O1 -82.2(2)
C25 C20 Si1 O1 102.72(15)
C21 C20 Si1 C31 176.5(2)
C25 C20 Si1 C31 1.37(16)
C21 C20 Si1 Ru1 46.9(2)
C25 C20 Si1 Ru1 -128.22(13)
C30 C31 Si1 O1 78.6(2)
C26 C31 Si1 O1 -104.13(15)
C30 C31 Si1 C20 -178.5(2)
C26 C31 Si1 C20 -1.22(15)
C30 C31 Si1 Ru1 -51.2(2)
C26 C31 Si1 Ru1 126.12(13)
C16 C14 P1 C17 -58.53(18)
C15 C14 P1 C17 177.22(17)
C16 C14 P1 C11 -170.08(17)
C15 C14 P1 C11 65.68(19)
C16 C14 P1 Ru1 66.42(18)
C15 C14 P1 Ru1 -57.82(19)
C18 C17 P1 C14 -179.90(17)
C19 C17 P1 C14 -49.27(19)
C18 C17 P1 C11 -72.08(19)
C19 C17 P1 C11 58.6(2)
C18 C17 P1 Ru1 56.61(18)
C19 C17 P1 Ru1 -172.76(14)
C12 C11 P1 C14 164.40(17)
C13 C11 P1 C14 36.6(2)
C12 C11 P1 C17 58.46(19)
C13 C11 P1 C17 -69.4(2)
C12 C11 P1 Ru1 -71.74(18)
C13 C11 P1 Ru1 160.42(16)
C2 C1 Ru1 C5 116.39(18)
C6 C1 Ru1 C5 -121.7(3)
C5 C1 Ru1 C2 -116.39(18)
C6 C1 Ru1 C2 121.9(3)
C5 C1 Ru1 C4 -37.75(12)
C2 C1 Ru1 C4 78.63(13)
C6 C1 Ru1 C4 -159.5(2)
C5 C1 Ru1 Si1 76.03(12)
C2 C1 Ru1 Si1 -167.58(12)
C6 C1 Ru1 Si1 -45.7(2)
C5 C1 Ru1 P1 -146.79(10)
C2 C1 Ru1 P1 -30.41(17)
C6 C1 Ru1 P1 91.5(2)
C5 C1 Ru1 C3 -78.71(13)
C2 C1 Ru1 C3 37.67(12)
C6 C1 Ru1 C3 159.6(2)
C4 C5 Ru1 C1 -116.36(18)
C10 C5 Ru1 C1 122.4(3)
C1 C5 Ru1 C2 37.86(12)
C4 C5 Ru1 C2 -78.50(13)
C10 C5 Ru1 C2 160.3(2)
C1 C5 Ru1 C4 116.36(18)
C10 C5 Ru1 C4 -121.2(3)
C1 C5 Ru1 Si1 -107.90(12)
C4 C5 Ru1 Si1 135.74(12)
C10 C5 Ru1 Si1 14.5(2)
C1 C5 Ru1 P1 105.96(19)
C4 C5 Ru1 P1 -10.4(3)
C10 C5 Ru1 P1 -131.62(19)
C1 C5 Ru1 C3 79.54(13)
C4 C5 Ru1 C3 -36.82(12)
C10 C5 Ru1 C3 -158.0(2)
C3 C2 Ru1 C1 115.69(18)
C7 C2 Ru1 C1 -119.8(3)
C1 C2 Ru1 C5 -37.81(12)
C3 C2 Ru1 C5 77.89(13)
C7 C2 Ru1 C5 -157.6(3)
C1 C2 Ru1 C4 -80.09(13)
C3 C2 Ru1 C4 35.60(12)
C7 C2 Ru1 C4 160.1(3)
C1 C2 Ru1 Si1 18.07(17)
C3 C2 Ru1 Si1 133.77(11)
C7 C2 Ru1 Si1 -101.7(2)
C1 C2 Ru1 P1 161.52(11)
C3 C2 Ru1 P1 -82.79(12)
C7 C2 Ru1 P1 41.7(2)
C1 C2 Ru1 C3 -115.69(18)
C7 C2 Ru1 C3 124.5(3)
C3 C4 Ru1 C1 -78.73(14)
C5 C4 Ru1 C1 37.88(13)
C9 C4 Ru1 C1 156.8(2)
C3 C4 Ru1 C5 -116.61(19)
C9 C4 Ru1 C5 118.9(2)
C3 C4 Ru1 C2 -36.21(13)
C5 C4 Ru1 C2 80.41(14)
C9 C4 Ru1 C2 -160.7(2)
C3 C4 Ru1 Si1 -167.66(11)
C5 C4 Ru1 Si1 -51.05(13)
C9 C4 Ru1 Si1 67.8(2)
C3 C4 Ru1 P1 59.21(14)
C5 C4 Ru1 P1 175.82(10)
C9 C4 Ru1 P1 -65.3(2)
C5 C4 Ru1 C3 116.61(19)
C9 C4 Ru1 C3 -124.5(2)
O1 Si1 Ru1 C1 154.35(8)
C20 Si1 Ru1 C1 31.03(10)
C31 Si1 Ru1 C1 -81.97(10)
O1 Si1 Ru1 C5 -169.92(8)
C20 Si1 Ru1 C5 66.76(10)
C31 Si1 Ru1 C5 -46.25(10)
O1 Si1 Ru1 C2 143.37(10)
C20 Si1 Ru1 C2 20.05(12)
C31 Si1 Ru1 C2 -92.96(12)
O1 Si1 Ru1 C4 -142.11(9)
C20 Si1 Ru1 C4 94.56(10)
C31 Si1 Ru1 C4 -18.44(11)
O1 Si1 Ru1 P1 -1.10(6)
C20 Si1 Ru1 P1 -124.43(8)
C31 Si1 Ru1 P1 122.57(9)
O1 Si1 Ru1 C3 -156.73(13)
C20 Si1 Ru1 C3 79.95(14)
C31 Si1 Ru1 C3 -33.06(15)
C14 P1 Ru1 C1 132.51(12)
C17 P1 Ru1 C1 -111.30(12)
C11 P1 Ru1 C1 14.71(13)
C14 P1 Ru1 C5 53.5(2)
C17 P1 Ru1 C5 169.68(19)
C11 P1 Ru1 C5 -64.31(19)
C14 P1 Ru1 C2 113.60(10)
C17 P1 Ru1 C2 -130.21(10)
C11 P1 Ru1 C2 -4.20(10)
C14 P1 Ru1 C4 46.01(11)
C17 P1 Ru1 C4 162.20(10)
C11 P1 Ru1 C4 -71.79(11)
C14 P1 Ru1 Si1 -91.22(9)
C17 P1 Ru1 Si1 24.97(8)
C11 P1 Ru1 Si1 150.98(8)
C14 P1 Ru1 C3 76.77(10)
C17 P1 Ru1 C3 -167.04(10)
C11 P1 Ru1 C3 -41.03(10)
C4 C3 Ru1 C1 80.78(14)
C2 C3 Ru1 C1 -38.48(13)
C8 C3 Ru1 C1 -158.4(3)
C4 C3 Ru1 C5 38.07(12)
C2 C3 Ru1 C5 -81.19(14)
C8 C3 Ru1 C5 158.9(3)
C4 C3 Ru1 C2 119.26(18)
C8 C3 Ru1 C2 -119.9(3)
C2 C3 Ru1 C4 -119.26(18)
C8 C3 Ru1 C4 120.9(3)
C4 C3 Ru1 Si1 22.9(2)
C2 C3 Ru1 Si1 -96.40(16)
C8 C3 Ru1 Si1 143.7(2)
C4 C3 Ru1 P1 -133.16(12)
C2 C3 Ru1 P1 107.58(12)
C8 C3 Ru1 P1 -12.3(3)
Si1 O1 S1 O2 -85.01(16)
Si1 O1 S1 O3 53.91(16)
Si1 O1 S1 C32 164.38(13)
F3 C32 S1 O2 -177.99(17)
F1 C32 S1 O2 -55.9(2)
F2 C32 S1 O2 62.78(19)
F3 C32 S1 O3 54.62(19)
F1 C32 S1 O3 176.71(17)
F2 C32 S1 O3 -64.61(19)
F3 C32 S1 O1 -61.63(17)
F1 C32 S1 O1 60.47(19)
F2 C32 S1 O1 179.15(16)
